data_4128893
loop_
_publ_author_name
'Zheng, Qi'
'Kupper, Manuel'
'Xuan, Weimin'
'Oki, Hirofumi'
'Tsunashima, Ryo'
'Long, De-Liang'
'Cronin, Leroy'

_publ_section_title
;
 Anisotropic Polyoxometalate Cages Assembled via Layers of Heteroanion
 Templates.
;
_journal_issue 34
_journal_name_full 'Journal of the American Chemical Society'
_journal_page_first 13479
_journal_page_last 13486
_journal_paper_doi 10.1021/jacs.9b04533
_journal_volume 141
_journal_year 2019
_chemical_formula_sum 'C80 H183 Mo2 N5 O60 Te W16'
_chemical_formula_weight 5436.38
_space_group_crystal_system trigonal
_space_group_IT_number 148
_space_group_name_Hall '-R 3'
_space_group_name_H-M_alt 'R -3 :H'
_atom_sites_solution_primary direct
_atom_sites_solution_secondary difmap
_audit_creation_method SHELXL-2018/3
_cell_angle_alpha 90
_cell_angle_beta 90
_cell_angle_gamma 120
_cell_formula_units_Z 24
_cell_length_a 44.713(3)
_cell_length_b 44.713(3)
_cell_length_c 47.217(5)
_cell_measurement_reflns_used 9859
_cell_measurement_temperature 150(2)
_cell_measurement_theta_max 23.3
_cell_measurement_theta_min 2.50
_cell_volume 81752(12)
_computing_cell_refinement Apex3
_computing_data_collection Apex3
_computing_data_reduction Apex3
_computing_molecular_graphics Diamond3
_computing_publication_material WinGX
_computing_structure_refinement 'SHELXL-2018/3 (Sheldrick, 2018)'
_computing_structure_solution 'SHELXS-97 (Sheldrick, 2008)'
_diffrn_ambient_temperature 150(2)
_diffrn_measured_fraction_theta_full 0.910
_diffrn_measured_fraction_theta_max 0.910
_diffrn_measurement_device_type 'Bruker Apex II Quasar'
_diffrn_measurement_method '\w & \f scans'
_diffrn_radiation_type MoK\a
_diffrn_radiation_wavelength 0.71073
_diffrn_reflns_av_R_equivalents 0.0818
_diffrn_reflns_av_unetI/netI 0.0790
_diffrn_reflns_Laue_measured_fraction_full 0.910
_diffrn_reflns_Laue_measured_fraction_max 0.910
_diffrn_reflns_limit_h_max 46
_diffrn_reflns_limit_h_min -49
_diffrn_reflns_limit_k_max 49
_diffrn_reflns_limit_k_min -49
_diffrn_reflns_limit_l_max 52
_diffrn_reflns_limit_l_min -52
_diffrn_reflns_number 122591
_diffrn_reflns_point_group_measured_fraction_full 0.910
_diffrn_reflns_point_group_measured_fraction_max 0.910
_diffrn_reflns_theta_full 23.298
_diffrn_reflns_theta_max 23.298
_diffrn_reflns_theta_min 0.680
_diffrn_source '1uS Microfocus x-ray'
_exptl_absorpt_coefficient_mu 13.911
_exptl_absorpt_correction_T_max 0.0886
_exptl_absorpt_correction_T_min 0.0378
_exptl_absorpt_correction_type empirical
_exptl_absorpt_process_details 'SADABS-2016/2 - Bruker AXS'
_exptl_crystal_colour yellow
_exptl_crystal_density_diffrn 2.650
_exptl_crystal_density_method none
_exptl_crystal_description block
_exptl_crystal_F_000 59952
_exptl_crystal_size_max 0.100
_exptl_crystal_size_mid 0.100
_exptl_crystal_size_min 0.060
_refine_diff_density_max 2.49
_refine_diff_density_min -1.71
_refine_diff_density_rms 0.29
_refine_ls_extinction_method none
_refine_ls_goodness_of_fit_ref 1.075
_refine_ls_hydrogen_treatment undef
_refine_ls_matrix_type full
_refine_ls_number_parameters 1149
_refine_ls_number_reflns 23878
_refine_ls_number_restraints 43
_refine_ls_restrained_S_all 1.074
_refine_ls_R_factor_all 0.1430
_refine_ls_R_factor_gt 0.0772
_refine_ls_shift/su_max 0.002
_refine_ls_shift/su_mean 0.000
_refine_ls_structure_factor_coef Fsqd
_refine_ls_weighting_details 'w=1/[\s^2^(Fo^2^)+(0.1365P)^2^+3972.5066P] where P=(Fo^2^+2Fc^2^)/3'
_refine_ls_weighting_scheme calc
_refine_ls_wR_factor_gt 0.2088
_refine_ls_wR_factor_ref 0.2747
_reflns_Friedel_coverage 0.000
_reflns_number_gt 13538
_reflns_number_total 23878
_reflns_threshold_expression 'I > 2\s(I)'
_cod_data_source_file ja9b04533_si_011.cif
_cod_data_source_block qz653b_2
_cod_depositor_comments
;
The following automatic conversions were performed:

data item '_atom_sites_solution_primary' value 'direct methods' was
changed to 'direct'.

Automatic conversion script
Id: cif_fix_values 6909 2019-04-08 15:41:33Z antanas 
;
_cod_original_cell_volume 81751(14)
_cod_database_code 4128893
_shelx_shelxl_version_number 2018/3
_shelx_space_group_comment
;
The symmetry employed for this shelxl refinement is uniquely defined
by the following loop, which should always be used as a source of
symmetry information in preference to the above space-group names.
They are only intended as comments.
;
_shelx_estimated_absorpt_t_min 0.337
_shelx_estimated_absorpt_t_max 0.489

loop_
_space_group_symop_operation_xyz
'x, y, z'
'-y, x-y, z'
'-x+y, -x, z'
'x+2/3, y+1/3, z+1/3'
'-y+2/3, x-y+1/3, z+1/3'
'-x+y+2/3, -x+1/3, z+1/3'
'x+1/3, y+2/3, z+2/3'
'-y+1/3, x-y+2/3, z+2/3'
'-x+y+1/3, -x+2/3, z+2/3'
'-x, -y, -z'
'y, -x+y, -z'
'x-y, x, -z'
'-x+2/3, -y+1/3, -z+1/3'
'y+2/3, -x+y+1/3, -z+1/3'
'x-y+2/3, x+1/3, -z+1/3'
'-x+1/3, -y+2/3, -z+2/3'
'y+1/3, -x+y+2/3, -z+2/3'
'x-y+1/3, x+2/3, -z+2/3'

loop_
_atom_site_label
_atom_site_type_symbol
_atom_site_fract_x
_atom_site_fract_y
_atom_site_fract_z
_atom_site_U_iso_or_equiv
_atom_site_adp_type
_atom_site_occupancy
_atom_site_site_symmetry_order
_atom_site_calc_flag
_atom_site_refinement_flags_posn
_atom_site_refinement_flags_adp
_atom_site_refinement_flags_occupancy
W1 W 0.95507(4) 0.77841(4) 0.08725(4) 0.1352(5) Uani 0.8889 1 d . . P
W2 W 1.05015(5) 0.82849(3) 0.08738(4) 0.1282(6) Uani 0.8889 1 d . . P
W3 W 1.00329(5) 0.78023(4) 0.02339(3) 0.1321(6) Uani 0.8889 1 d . . P
W4 W 0.95707(3) 0.73612(3) 0.14506(3) 0.0898(4) Uani 0.8889 1 d . . P
W5 W 1.05355(3) 0.78634(3) 0.14493(3) 0.0818(4) Uani 0.8889 1 d . . P
W6 W 1.09654(4) 0.78774(3) 0.08655(3) 0.0895(4) Uani 0.8889 1 d . . P
W7 W 1.04833(4) 0.73845(4) 0.02236(2) 0.0918(4) Uani 0.8889 1 d . . P
W8 W 0.96213(3) 0.69355(3) 0.02242(2) 0.0862(4) Uani 0.8889 1 d . . P
W9 W 0.91384(3) 0.69221(4) 0.08743(3) 0.0927(4) Uani 0.8889 1 d . . P
W10 W 0.96464(3) 0.66483(3) 0.17181(2) 0.0665(3) Uani 0.8889 1 d . . P
W11 W 1.05053(2) 0.70939(3) 0.17245(2) 0.0583(3) Uani 0.8889 1 d . . P
W12 W 1.09811(2) 0.71078(3) 0.10731(2) 0.0589(3) Uani 0.8889 1 d . . P
W13 W 1.05539(2) 0.66726(3) 0.04992(2) 0.0598(3) Uani 0.8889 1 d . . P
W14 W 0.95909(2) 0.61638(3) 0.04970(2) 0.0588(3) Uani 0.8889 1 d . . P
W15 W 0.91649(2) 0.61583(3) 0.10761(2) 0.0682(3) Uani 0.8889 1 d . . P
W16 W 1.00939(3) 0.62300(3) 0.17126(2) 0.0654(3) Uani 0.8889 1 d . . P
W17 W 1.05611(3) 0.62413(3) 0.10682(2) 0.0639(3) Uani 0.8889 1 d . . P
W18 W 0.96134(3) 0.57426(3) 0.10763(2) 0.0673(3) Uani 0.8889 1 d . . P
W19 W 0.33268(5) 0.71393(5) 0.86939(3) 0.1212(6) Uani 0.8889 1 d . . P
W20 W 0.37620(3) 0.75795(3) 0.92742(3) 0.0849(4) Uani 0.8889 1 d . . P
W21 W 0.28987(3) 0.71469(3) 0.92770(3) 0.0847(4) Uani 0.8889 1 d . . P
W22 W 0.28484(2) 0.70900(2) 1.00378(3) 0.0657(3) Uani 0.8889 1 d . . P
W23 W 0.38072(3) 0.75756(2) 1.00392(3) 0.0660(3) Uani 0.8889 1 d . . P
W24 W 0.28603(3) 0.66715(3) 1.06146(3) 0.0813(4) Uani 0.8889 1 d . . P
Mo1 Mo 0.95507(4) 0.77841(4) 0.08725(4) 0.1352(5) Uani 0.1111 1 d . . P
Mo2 Mo 1.05015(5) 0.82849(3) 0.08738(4) 0.1282(6) Uani 0.1111 1 d . . P
Mo3 Mo 1.00329(5) 0.78023(4) 0.02339(3) 0.1321(6) Uani 0.1111 1 d . . P
Mo4 Mo 0.95707(3) 0.73612(3) 0.14506(3) 0.0898(4) Uani 0.1111 1 d . . P
Mo5 Mo 1.05355(3) 0.78634(3) 0.14493(3) 0.0818(4) Uani 0.1111 1 d . . P
Mo6 Mo 1.09654(4) 0.78774(3) 0.08655(3) 0.0895(4) Uani 0.1111 1 d . . P
Mo7 Mo 1.04833(4) 0.73845(4) 0.02236(2) 0.0918(4) Uani 0.1111 1 d . . P
Mo8 Mo 0.96213(3) 0.69355(3) 0.02242(2) 0.0862(4) Uani 0.1111 1 d . . P
Mo9 Mo 0.91384(3) 0.69221(4) 0.08743(3) 0.0927(4) Uani 0.1111 1 d . . P
Mo10 Mo 0.96464(3) 0.66483(3) 0.17181(2) 0.0665(3) Uani 0.1111 1 d . . P
Mo11 Mo 1.05053(2) 0.70939(3) 0.17245(2) 0.0583(3) Uani 0.1111 1 d . . P
Mo12 Mo 1.09811(2) 0.71078(3) 0.10731(2) 0.0589(3) Uani 0.1111 1 d . . P
Mo13 Mo 1.05539(2) 0.66726(3) 0.04992(2) 0.0598(3) Uani 0.1111 1 d . . P
Mo14 Mo 0.95909(2) 0.61638(3) 0.04970(2) 0.0588(3) Uani 0.1111 1 d . . P
Mo15 Mo 0.91649(2) 0.61583(3) 0.10761(2) 0.0682(3) Uani 0.1111 1 d . . P
Mo16 Mo 1.00939(3) 0.62300(3) 0.17126(2) 0.0654(3) Uani 0.1111 1 d . . P
Mo17 Mo 1.05611(3) 0.62413(3) 0.10682(2) 0.0639(3) Uani 0.1111 1 d . . P
Mo18 Mo 0.96134(3) 0.57426(3) 0.10763(2) 0.0673(3) Uani 0.1111 1 d . . P
Mo19 Mo 0.33268(5) 0.71393(5) 0.86939(3) 0.1212(6) Uani 0.1111 1 d . . P
Mo20 Mo 0.37620(3) 0.75795(3) 0.92742(3) 0.0849(4) Uani 0.1111 1 d . . P
Mo21 Mo 0.28987(3) 0.71469(3) 0.92770(3) 0.0847(4) Uani 0.1111 1 d . . P
Mo22 Mo 0.28484(2) 0.70900(2) 1.00378(3) 0.0657(3) Uani 0.1111 1 d . . P
Mo23 Mo 0.38072(3) 0.75756(2) 1.00392(3) 0.0660(3) Uani 0.1111 1 d . . P
Mo24 Mo 0.28603(3) 0.66715(3) 1.06146(3) 0.0813(4) Uani 0.1111 1 d . . P
Te1' Te 1.00630(7) 0.67734(8) 0.10520(6) 0.0451(8) Uani 0.42 1 d . . P
Te1 Te 1.00613(6) 0.72554(7) 0.08942(5) 0.0596(7) Uani 0.58 1 d . . P
Te2 Te 0.333333 0.666667 0.94189(8) 0.0501(9) Uani 0.7 3 d S T P
T2' Te 0.333333 0.666667 0.9906(2) 0.054(2) Uani 0.3 3 d S T P
O1 O 0.9375(7) 0.8049(6) 0.0832(7) 0.184(10) Uani 1 1 d . . .
O2 O 1.0685(10) 0.8724(6) 0.0843(8) 0.219(18) Uani 1 1 d . . .
O3 O 1.0026(9) 0.8082(7) -0.0007(6) 0.212(12) Uani 1 1 d . . .
O4 O 0.9404(4) 0.7367(5) 0.1773(4) 0.103(6) Uani 1 1 d . . .
O5 O 1.0683(5) 0.8032(4) 0.1770(4) 0.090(6) Uani 1 1 d . . .
O6 O 1.1385(6) 0.8065(5) 0.0820(4) 0.113(8) Uani 1 1 d . . .
O7 O 1.0758(6) 0.7409(5) -0.0021(4) 0.107(7) Uani 1 1 d . . .
O8 O 0.9332(5) 0.6653(5) -0.0028(4) 0.096(5) Uani 1 1 d . . .
O9 O 0.8721(5) 0.6651(6) 0.0842(5) 0.123(7) Uani 1 1 d . . .
O10 O 0.9371(4) 0.6642(5) 0.1968(3) 0.093(6) Uani 1 1 d . . .
O11 O 1.0780(4) 0.7371(4) 0.1979(3) 0.075(5) Uani 1 1 d . . .
O12 O 1.1414(4) 0.7380(4) 0.1112(3) 0.080(6) Uani 1 1 d . . .
O13 O 1.0708(4) 0.6672(5) 0.0171(3) 0.084(6) Uani 1 1 d . . .
O14 O 0.9445(4) 0.6009(4) 0.0170(3) 0.074(5) Uani 1 1 d . . .
O15 O 0.8744(5) 0.5992(5) 0.1124(3) 0.097(7) Uani 1 1 d . . .
O16 O 1.0101(5) 0.5951(5) 0.1958(4) 0.100(7) Uani 1 1 d . . .
O17 O 1.0745(4) 0.5989(5) 0.1106(4) 0.086(5) Uani 1 1 d . . .
O18 O 0.9471(5) 0.5316(4) 0.1117(4) 0.096(7) Uani 1 1 d . . .
O19 O 0.3332(8) 0.7293(8) 0.8359(5) 0.181(11) Uani 1 1 d . . .
O20 O 0.4026(5) 0.8009(5) 0.9297(5) 0.115(7) Uani 1 1 d . . .
O21 O 0.2632(5) 0.7294(4) 0.9305(5) 0.110(7) Uani 1 1 d . . .
O22 O 0.2688(4) 0.7363(4) 1.0002(4) 0.088(6) Uani 1 1 d . . .
O23 O 0.3957(5) 0.8011(4) 1.0018(5) 0.095(6) Uani 1 1 d . . .
O24 O 0.2691(6) 0.6665(6) 1.0926(5) 0.130(8) Uani 1 1 d . . .
O25 O 1.0018(5) 0.8097(4) 0.0943(5) 0.108(7) Uani 1 1 d . . .
O26 O 1.0399(9) 0.8126(5) 0.0496(5) 0.175(12) Uani 1 1 d . . .
O27 O 0.9689(6) 0.7764(5) 0.0497(5) 0.140(7) Uani 1 1 d . . .
O28 O 0.9476(5) 0.7690(6) 0.1283(6) 0.138(8) Uani 1 1 d . . .
O29 O 1.0574(6) 0.8267(5) 0.1275(5) 0.110(7) Uani 1 1 d . . .
O30 O 1.0917(8) 0.8269(5) 0.0785(5) 0.143(11) Uani 1 1 d . . .
O31 O 1.0386(6) 0.7740(6) 0.0089(4) 0.128(9) Uani 1 1 d . . .
O32 O 0.9681(6) 0.7365(5) 0.0074(4) 0.122(7) Uani 1 1 d . . .
O33 O 0.9136(6) 0.7339(6) 0.0799(5) 0.148(7) Uani 1 1 d . . .
O34 O 1.0062(5) 0.7691(4) 0.1495(4) 0.093(6) Uani 1 1 d . . .
O35 O 1.0952(5) 0.7966(4) 0.1265(4) 0.092(7) Uani 1 1 d . . .
O36 O 1.0796(5) 0.7720(4) 0.0496(4) 0.086(6) Uani 1 1 d . . .
O37 O 1.0054(4) 0.7044(4) 0.0051(3) 0.082(5) Uani 1 1 d . . .
O38 O 0.9307(5) 0.6940(4) 0.0500(4) 0.088(5) Uani 1 1 d . . .
O39 O 0.9136(4) 0.7013(5) 0.1277(4) 0.096(6) Uani 1 1 d . . .
O40 O 0.9684(4) 0.7335(5) 0.0969(4) 0.095(5) Uani 1 1 d . . .
O41 O 1.0399(5) 0.7721(4) 0.0970(4) 0.086(6) Uani 1 1 d . . .
O42 O 1.0050(5) 0.7358(5) 0.0508(4) 0.092(6) Uani 1 1 d . . .
O43 O 0.9693(3) 0.7009(4) 0.1487(3) 0.067(4) Uani 1 1 d . . .
O44 O 1.0441(3) 0.7400(4) 0.1484(3) 0.056(4) Uani 1 1 d . . .
O45 O 1.0830(4) 0.7418(4) 0.0968(3) 0.061(4) Uani 1 1 d . . .
O46 O 1.0439(3) 0.7030(3) 0.0468(3) 0.058(4) Uani 1 1 d . . .
O47 O 0.9679(3) 0.6634(4) 0.0459(3) 0.061(4) Uani 1 1 d . . .
O48 O 0.9297(3) 0.6607(5) 0.0975(3) 0.080(5) Uani 1 1 d . . .
O49 O 1.0071(3) 0.6983(4) 0.1900(3) 0.062(4) Uani 1 1 d . . .
O50 O 1.0811(3) 0.7090(3) 0.1446(3) 0.052(4) Uani 1 1 d . . .
O51 O 1.0990(3) 0.7011(4) 0.0671(3) 0.069(4) Uani 1 1 d . . .
O52 O 1.0075(3) 0.6344(3) 0.0455(3) 0.054(4) Uani 1 1 d . . .
O53 O 0.9156(3) 0.6062(4) 0.0672(3) 0.070(5) Uani 1 1 d . . .
O54 O 0.9340(3) 0.6316(4) 0.1446(3) 0.062(4) Uani 1 1 d . . .
O55 O 0.9720(3) 0.6310(3) 0.0963(3) 0.056(4) Uani 1 1 d . . .
O56 O 1.0088(3) 0.6676(4) 0.1449(3) 0.062(4) Uani 1 1 d . . .
O57 O 1.0445(3) 0.6691(4) 0.0965(3) 0.062(4) Uani 1 1 d . . .
O58 O 0.9738(4) 0.6303(5) 0.1870(3) 0.082(6) Uani 1 1 d . . .
O59 O 1.0435(4) 0.6666(4) 0.1879(3) 0.062(4) Uani 1 1 d . . .
O60 O 1.0983(4) 0.6686(5) 0.1139(3) 0.080(5) Uani 1 1 d . . .
O61 O 1.0628(4) 0.6335(4) 0.0665(4) 0.081(5) Uani 1 1 d . . .
O62 O 0.9546(4) 0.5757(4) 0.0678(4) 0.074(5) Uani 1 1 d . . .
O63 O 0.9200(5) 0.5756(4) 0.1148(3) 0.079(6) Uani 1 1 d . . .
O64 O 1.0438(4) 0.6270(4) 0.1445(3) 0.072(5) Uani 1 1 d . . .
O65 O 1.0087(4) 0.5915(3) 0.0992(3) 0.068(4) Uani 1 1 d . . .
O66 O 0.9746(4) 0.5908(4) 0.1452(3) 0.068(5) Uani 1 1 d . . .
O67 O 0.3007(7) 0.6675(6) 0.8669(4) 0.127(8) Uani 1 1 d . . .
O68 O 0.3007(6) 0.7166(5) 0.8846(5) 0.160(9) Uani 1 1 d . . .
O69 O 0.3673(5) 0.7543(6) 0.8878(5) 0.146(7) Uani 1 1 d . . .
O70 O 0.4063(4) 0.7407(4) 0.9214(4) 0.075(5) Uani 1 1 d . . .
O71 O 0.3332(4) 0.7569(4) 0.9318(4) 0.085(6) Uani 1 1 d . . .
O72 O 0.3333(4) 0.7005(4) 0.9183(4) 0.090(6) Uani 1 1 d . . .
O73 O 0.2951(3) 0.7037(3) 0.9653(3) 0.057(4) Uani 1 1 d . . .
O74 O 0.3718(3) 0.7429(3) 0.9660(3) 0.050(4) Uani 1 1 d . . .
O75 O 0.2410(3) 0.6654(4) 0.9987(4) 0.073(5) Uani 1 1 d . . .
O76 O 0.2982(3) 0.6667(3) 1.0134(4) 0.060(4) Uani 1 1 d . . .
O77 O 0.2788(4) 0.7009(4) 1.0445(4) 0.088(5) Uani 1 1 d . . .
O78 O 0.3873(5) 0.7565(5) 1.0442(4) 0.095(6) Uani 1 1 d . . .
O79 O 0.3334(5) 0.7008(4) 1.0650(3) 0.088(6) Uani 1 1 d . . .
O80 O 0.3325(4) 0.7395(3) 1.0092(3) 0.062(4) Uani 1 1 d . . .
N1 N 0.1786(4) 0.8187(3) 0.1772(3) 0.115(9) Uiso 1 1 d D . .
N2 N 0.3330(4) 0.8436(3) 0.9647(3) 0.103(8) Uiso 1 1 d D . .
N3 N 0.0082(3) 0.6415(3) 0.9425(3) 0.085(6) Uiso 1 1 d D . .
N4 N 0.5143(8) 0.8307(4) 0.0306(6) 0.063(17) Uiso 0.3 1 d D . P
C1 C 0.1835(5) 0.8308(8) 0.2075(4) 0.126(12) Uiso 1 1 d D . .
C2 C 0.1495(5) 0.8211(9) 0.2207(4) 0.152(16) Uiso 1 1 d D . .
C3 C 0.1567(7) 0.8319(7) 0.2511(4) 0.112(18) Uiso 0.6 1 d D . P
C4 C 0.1764(7) 0.8189(8) 0.2678(10) 0.09(4) Uiso 0.2 1 d D . P
C5 C 0.1613(5) 0.7801(3) 0.1750(5) 0.117(11) Uiso 1 1 d D . .
C6 C 0.1743(7) 0.7634(5) 0.1953(6) 0.17(2) Uiso 0.8 1 d D . P
C7 C 0.1582(11) 0.7270(5) 0.1844(9) 0.160(17) Uiso 1 1 d D . .
C6' C 0.1807(6) 0.7630(6) 0.1855(11) 0.020(17) Uiso 0.2 1 d D . P
C9 C 0.2126(5) 0.8325(11) 0.1617(4) 0.179(19) Uiso 1 1 d D . .
C10 C 0.2207(12) 0.8297(13) 0.1311(5) 0.21(2) Uiso 1 1 d D . .
C13 C 0.1591(6) 0.8326(4) 0.1610(7) 0.151(15) Uiso 1 1 d D . .
C14 C 0.1773(6) 0.8712(4) 0.1593(7) 0.162(17) Uiso 1 1 d D . .
C15 C 0.1506(6) 0.8752(5) 0.1431(9) 0.10(2) Uiso 0.4 1 d D . P
C16 C 0.168(3) 0.9137(5) 0.140(3) 0.19(5) Uiso 0.4 1 d D . P
C17 C 0.3661(4) 0.8778(5) 0.9632(9) 0.136(14) Uiso 1 1 d D . .
C18 C 0.3971(5) 0.8736(6) 0.9583(12) 0.15(2) Uiso 0.7 1 d D . P
C19 C 0.4288(10) 0.9079(8) 0.9535(16) 0.10(2) Uiso 0.4 1 d D . P
C21 C 0.3048(4) 0.8527(6) 0.9667(11) 0.172(19) Uiso 1 1 d D . .
C22 C 0.2673(4) 0.8253(7) 0.9641(14) 0.13(2) Uiso 0.6 1 d D . P
C23 C 0.2374(5) 0.8316(5) 0.9610(8) 0.15(3) Uiso 0.6 1 d D . P
C24 C 0.2436(13) 0.8611(7) 0.9799(7) 0.13(2) Uiso 0.6 1 d D . P
C25 C 0.3335(8) 0.8228(6) 0.9897(3) 0.139(14) Uiso 1 1 d D . .
C26 C 0.3317(11) 0.8345(6) 1.0191(4) 0.110(18) Uiso 0.6 1 d D . P
C27 C 0.3251(12) 0.8091(7) 1.0427(6) 0.173(19) Uiso 1 1 d D . .
C29 C 0.3309(9) 0.8238(6) 0.9386(4) 0.137(14) Uiso 1 1 d D . .
C30 C 0.3320(14) 0.8430(9) 0.9123(6) 0.10(2) Uiso 0.4 1 d D . P
C33 C -0.0241(4) 0.6196(8) 0.9257(5) 0.115(11) Uiso 1 1 d D . .
C34 C -0.0574(5) 0.6097(8) 0.9408(6) 0.140(14) Uiso 1 1 d D . .
C35 C -0.0889(9) 0.5817(11) 0.9261(9) 0.14(2) Uiso 0.6 1 d D . P
C37 C 0.0068(7) 0.6734(4) 0.9502(5) 0.142(15) Uiso 1 1 d D . .
C38 C 0.0068(9) 0.6957(5) 0.9265(5) 0.100(19) Uiso 0.5 1 d D . P
C39 C 0.0116(12) 0.7298(6) 0.9363(12) 0.07(2) Uiso 0.3 1 d D . P
C41 C 0.0080(7) 0.6247(4) 0.9700(4) 0.107(10) Uiso 1 1 d D . .
C42 C 0.0025(8) 0.5890(4) 0.9673(5) 0.162(17) Uiso 1 1 d D . .
C43 C 0.0076(10) 0.5741(9) 0.9944(6) 0.16(2) Uiso 0.8 1 d D . P
C45 C 0.0371(4) 0.6460(7) 0.9234(5) 0.117(11) Uiso 1 1 d D . .
C46 C 0.0737(5) 0.6703(11) 0.9330(5) 0.072(14) Uiso 0.5 1 d D . P
C47 C 0.0985(8) 0.6814(16) 0.9084(6) 0.11(2) Uiso 0.5 1 d D . P
C49 C 0.4951(10) 0.7993(7) 0.0489(5) 0.11(3) Uiso 0.4 1 d D . P
C50 C 0.5100(11) 0.7970(16) 0.0767(6) 0.10(3) Uiso 0.3 1 d D . P
C53 C 0.5109(4) 0.8605(5) 0.0414(9) 0.082(15) Uiso 0.5 1 d D . P
C54 C 0.4733(5) 0.8483(5) 0.0431(15) 0.14(3) Uiso 0.5 1 d D . P
C55 C 0.4782(12) 0.8831(5) 0.0500(14) 0.12(2) Uiso 0.5 1 d D . P

loop_
_atom_site_aniso_label
_atom_site_aniso_U_11
_atom_site_aniso_U_22
_atom_site_aniso_U_33
_atom_site_aniso_U_23
_atom_site_aniso_U_13
_atom_site_aniso_U_12
W1 0.1953(9) 0.1459(7) 0.1437(14) -0.0327(8) -0.0497(9) 0.1449(5)
W2 0.2005(15) 0.0590(6) 0.1250(13) 0.0014(7) -0.0176(11) 0.0648(7)
W3 0.2194(14) 0.1095(8) 0.0916(10) 0.0238(7) -0.0279(9) 0.1002(7)
W4 0.0937(6) 0.1235(7) 0.0835(8) -0.0398(6) -0.0133(6) 0.0778(4)
W5 0.0963(8) 0.0655(6) 0.0751(7) -0.0242(5) -0.0088(6) 0.0342(5)
W6 0.0941(9) 0.0594(7) 0.0744(8) 0.0061(6) 0.0135(6) 0.0079(6)
W7 0.1145(9) 0.0935(8) 0.0476(6) 0.0167(6) 0.0109(6) 0.0372(7)
W8 0.1127(7) 0.1128(7) 0.0503(6) -0.0063(5) -0.0230(5) 0.0692(5)
W9 0.0874(6) 0.1374(8) 0.0876(8) -0.0352(7) -0.0268(6) 0.0819(5)
W10 0.0538(5) 0.0915(7) 0.0408(5) -0.0079(5) 0.0083(4) 0.0263(4)
W11 0.0519(5) 0.0720(6) 0.0341(5) -0.0081(4) -0.0029(4) 0.0184(4)
W12 0.0419(4) 0.0743(6) 0.0475(5) -0.0092(4) -0.0008(4) 0.0193(4)
W13 0.0546(5) 0.0816(6) 0.0394(5) -0.0129(4) 0.0050(4) 0.0311(4)
W14 0.0552(5) 0.0693(6) 0.0396(5) -0.0141(4) -0.0047(4) 0.0219(4)
W15 0.0448(5) 0.0863(7) 0.0552(6) -0.0105(5) 0.0035(4) 0.0192(4)
W16 0.0791(6) 0.0684(6) 0.0418(5) 0.0113(4) -0.0006(5) 0.0317(4)
W17 0.0721(5) 0.0731(5) 0.0623(6) -0.0098(5) -0.0078(5) 0.0482(4)
W18 0.0736(6) 0.0480(5) 0.0637(6) -0.0020(5) -0.0019(5) 0.0179(4)
W19 0.1484(12) 0.1487(11) 0.0699(9) 0.0403(7) 0.0008(8) 0.0768(8)
W20 0.0771(7) 0.0633(6) 0.1092(9) 0.0358(6) 0.0144(6) 0.0313(5)
W21 0.0780(6) 0.0795(6) 0.1084(9) 0.0166(6) -0.0184(6) 0.0482(4)
W22 0.0541(5) 0.0533(4) 0.1001(8) -0.0039(5) 0.0085(5) 0.0345(3)
W23 0.0545(5) 0.0388(4) 0.1010(8) -0.0089(5) -0.0063(5) 0.0205(3)
W24 0.0866(7) 0.0935(7) 0.0663(7) -0.0009(6) 0.0243(5) 0.0469(5)
Mo1 0.1953(9) 0.1459(7) 0.1437(14) -0.0327(8) -0.0497(9) 0.1449(5)
Mo2 0.2005(15) 0.0590(6) 0.1250(13) 0.0014(7) -0.0176(11) 0.0648(7)
Mo3 0.2194(14) 0.1095(8) 0.0916(10) 0.0238(7) -0.0279(9) 0.1002(7)
Mo4 0.0937(6) 0.1235(7) 0.0835(8) -0.0398(6) -0.0133(6) 0.0778(4)
Mo5 0.0963(8) 0.0655(6) 0.0751(7) -0.0242(5) -0.0088(6) 0.0342(5)
Mo6 0.0941(9) 0.0594(7) 0.0744(8) 0.0061(6) 0.0135(6) 0.0079(6)
Mo7 0.1145(9) 0.0935(8) 0.0476(6) 0.0167(6) 0.0109(6) 0.0372(7)
Mo8 0.1127(7) 0.1128(7) 0.0503(6) -0.0063(5) -0.0230(5) 0.0692(5)
Mo9 0.0874(6) 0.1374(8) 0.0876(8) -0.0352(7) -0.0268(6) 0.0819(5)
Mo10 0.0538(5) 0.0915(7) 0.0408(5) -0.0079(5) 0.0083(4) 0.0263(4)
Mo11 0.0519(5) 0.0720(6) 0.0341(5) -0.0081(4) -0.0029(4) 0.0184(4)
Mo12 0.0419(4) 0.0743(6) 0.0475(5) -0.0092(4) -0.0008(4) 0.0193(4)
Mo13 0.0546(5) 0.0816(6) 0.0394(5) -0.0129(4) 0.0050(4) 0.0311(4)
Mo14 0.0552(5) 0.0693(6) 0.0396(5) -0.0141(4) -0.0047(4) 0.0219(4)
Mo15 0.0448(5) 0.0863(7) 0.0552(6) -0.0105(5) 0.0035(4) 0.0192(4)
Mo16 0.0791(6) 0.0684(6) 0.0418(5) 0.0113(4) -0.0006(5) 0.0317(4)
Mo17 0.0721(5) 0.0731(5) 0.0623(6) -0.0098(5) -0.0078(5) 0.0482(4)
Mo18 0.0736(6) 0.0480(5) 0.0637(6) -0.0020(5) -0.0019(5) 0.0179(4)
Mo19 0.1484(12) 0.1487(11) 0.0699(9) 0.0403(7) 0.0008(8) 0.0768(8)
Mo20 0.0771(7) 0.0633(6) 0.1092(9) 0.0358(6) 0.0144(6) 0.0313(5)
Mo21 0.0780(6) 0.0795(6) 0.1084(9) 0.0166(6) -0.0184(6) 0.0482(4)
Mo22 0.0541(5) 0.0533(4) 0.1001(8) -0.0039(5) 0.0085(5) 0.0345(3)
Mo23 0.0545(5) 0.0388(4) 0.1010(8) -0.0089(5) -0.0063(5) 0.0205(3)
Mo24 0.0866(7) 0.0935(7) 0.0663(7) -0.0009(6) 0.0243(5) 0.0469(5)
Te1' 0.0277(13) 0.0633(17) 0.0254(14) -0.0139(13) 0.0005(11) 0.0085(12)
Te1 0.0629(13) 0.0714(14) 0.0440(13) -0.0097(11) -0.0031(11) 0.0333(10)
Te2 0.0431(11) 0.0431(11) 0.064(2) 0.000 0.000 0.0215(6)
T2' 0.029(2) 0.029(2) 0.105(6) 0.000 0.000 0.0147(12)
O1 0.257(17) 0.199(14) 0.20(3) -0.020(17) -0.056(19) 0.192(10)
O2 0.30(4) 0.042(11) 0.27(4) -0.022(17) -0.03(3) 0.055(16)
O3 0.38(3) 0.175(15) 0.125(17) 0.055(12) -0.054(17) 0.173(14)
O4 0.080(9) 0.139(12) 0.114(14) -0.056(10) -0.016(9) 0.072(7)
O5 0.101(12) 0.061(9) 0.092(12) -0.030(8) -0.005(10) 0.030(8)
O6 0.122(16) 0.072(12) 0.079(12) 0.022(10) 0.035(11) -0.001(11)
O7 0.126(15) 0.112(14) 0.054(10) 0.019(10) 0.023(10) 0.038(11)
O8 0.127(10) 0.132(10) 0.076(11) -0.019(9) -0.027(9) 0.100(7)
O9 0.101(10) 0.191(16) 0.114(16) -0.047(13) -0.024(11) 0.102(9)
O10 0.065(9) 0.160(15) 0.048(9) -0.005(10) 0.012(7) 0.052(9)
O11 0.060(8) 0.103(11) 0.048(9) -0.020(8) 0.003(7) 0.030(7)
O12 0.054(9) 0.085(11) 0.060(10) -0.005(8) -0.005(8) 0.004(8)
O13 0.074(9) 0.124(12) 0.043(9) -0.027(8) 0.006(7) 0.040(8)
O14 0.062(8) 0.100(10) 0.050(9) -0.027(8) -0.011(7) 0.033(7)
O15 0.076(11) 0.130(15) 0.051(10) -0.023(10) 0.006(8) 0.026(10)
O16 0.119(13) 0.097(12) 0.066(11) 0.026(9) -0.018(10) 0.040(9)
O17 0.097(10) 0.113(11) 0.071(11) -0.013(9) -0.014(9) 0.069(7)
O18 0.104(13) 0.056(10) 0.097(13) 0.006(9) 0.014(11) 0.016(9)
O19 0.20(2) 0.26(2) 0.108(16) 0.104(14) 0.022(14) 0.136(15)
O20 0.098(12) 0.087(11) 0.156(18) 0.053(12) 0.039(12) 0.043(9)
O21 0.076(10) 0.065(10) 0.18(2) 0.013(11) -0.028(12) 0.030(8)
O22 0.075(9) 0.053(8) 0.143(16) 0.000(9) 0.011(10) 0.037(6)
O23 0.082(11) 0.044(8) 0.145(17) 0.000(10) 0.021(11) 0.022(7)
O24 0.129(14) 0.142(16) 0.111(16) -0.008(13) 0.054(12) 0.062(11)
O25 0.142(12) 0.068(8) 0.146(18) 0.025(10) 0.024(12) 0.077(7)
O26 0.32(3) 0.079(11) 0.120(18) 0.038(11) -0.015(19) 0.098(13)
O27 0.245(15) 0.129(10) 0.120(17) 0.010(10) -0.035(13) 0.150(8)
O28 0.141(12) 0.164(13) 0.17(2) -0.067(14) -0.060(13) 0.120(8)
O29 0.143(15) 0.070(10) 0.115(16) -0.024(10) -0.003(13) 0.051(9)
O30 0.22(3) 0.061(12) 0.084(14) 0.001(10) -0.005(16) 0.025(14)
O31 0.147(18) 0.116(14) 0.084(13) 0.057(10) -0.003(12) 0.037(12)
O32 0.193(15) 0.117(12) 0.082(12) -0.006(9) -0.062(11) 0.097(9)
O33 0.211(14) 0.181(13) 0.137(18) -0.057(13) -0.067(14) 0.163(9)
O34 0.137(12) 0.080(9) 0.083(12) -0.030(8) -0.013(10) 0.071(7)
O35 0.092(12) 0.058(10) 0.078(11) -0.013(9) 0.016(10) 0.001(9)
O36 0.106(12) 0.065(9) 0.064(10) 0.018(8) 0.016(9) 0.025(8)
O37 0.095(11) 0.102(11) 0.039(8) 0.018(8) 0.001(8) 0.041(8)
O38 0.127(11) 0.100(9) 0.063(10) -0.016(8) -0.031(9) 0.077(7)
O39 0.087(9) 0.143(12) 0.079(11) -0.041(10) -0.020(9) 0.073(8)
O40 0.113(9) 0.153(11) 0.065(11) -0.018(9) -0.008(8) 0.101(7)
O41 0.123(13) 0.055(8) 0.067(10) -0.017(8) -0.013(9) 0.035(8)
O42 0.117(13) 0.090(11) 0.062(11) -0.006(9) -0.011(9) 0.047(9)
O43 0.047(7) 0.083(8) 0.068(9) -0.049(7) -0.007(6) 0.031(6)
O44 0.062(7) 0.076(8) 0.025(7) -0.015(6) -0.004(6) 0.032(6)
O45 0.060(8) 0.059(8) 0.053(8) -0.004(7) 0.009(7) 0.020(6)
O46 0.065(8) 0.061(8) 0.047(8) 0.003(6) 0.016(6) 0.030(6)
O47 0.044(7) 0.102(10) 0.037(7) -0.007(7) -0.008(6) 0.036(6)
O48 0.046(6) 0.171(12) 0.039(8) -0.041(8) -0.020(6) 0.066(6)
O49 0.034(7) 0.090(10) 0.038(7) 0.001(7) 0.014(6) 0.013(6)
O50 0.039(7) 0.063(8) 0.032(7) -0.004(6) 0.003(5) 0.008(6)
O51 0.049(7) 0.103(10) 0.056(9) -0.023(8) -0.011(6) 0.039(6)
O52 0.062(7) 0.065(8) 0.033(7) 0.007(6) 0.005(6) 0.029(6)
O53 0.033(7) 0.078(10) 0.064(9) -0.015(8) 0.001(7) 0.001(7)
O54 0.056(7) 0.078(8) 0.045(8) -0.023(6) 0.010(6) 0.029(6)
O55 0.053(7) 0.062(8) 0.038(7) -0.006(6) 0.015(6) 0.018(6)
O56 0.051(7) 0.084(9) 0.033(7) -0.003(7) -0.009(6) 0.021(6)
O57 0.056(7) 0.088(9) 0.037(7) -0.023(7) -0.008(6) 0.033(6)
O58 0.073(10) 0.093(11) 0.058(10) 0.018(8) 0.002(8) 0.024(8)
O59 0.076(9) 0.075(8) 0.030(7) 0.001(6) -0.005(6) 0.034(6)
O60 0.079(8) 0.135(12) 0.044(9) -0.009(8) -0.002(7) 0.067(7)
O61 0.083(9) 0.088(9) 0.084(11) -0.036(8) -0.003(8) 0.051(6)
O62 0.072(9) 0.055(8) 0.082(11) -0.019(8) -0.008(8) 0.023(7)
O63 0.092(11) 0.050(9) 0.053(9) -0.006(7) -0.006(8) 0.004(8)
O64 0.092(10) 0.054(8) 0.069(10) 0.012(7) -0.005(8) 0.036(6)
O65 0.086(9) 0.059(7) 0.069(10) -0.007(7) -0.017(8) 0.045(6)
O66 0.071(9) 0.051(8) 0.057(9) 0.015(7) 0.002(7) 0.012(7)
O67 0.205(19) 0.150(15) 0.045(10) 0.001(10) -0.025(11) 0.103(12)
O68 0.145(16) 0.094(12) 0.152(14) 0.083(9) -0.086(11) -0.008(10)
O69 0.147(12) 0.211(14) 0.137(15) 0.122(11) 0.070(11) 0.132(9)
O70 0.050(8) 0.074(9) 0.086(11) 0.008(8) 0.018(8) 0.021(7)
O71 0.083(10) 0.066(9) 0.100(13) 0.024(8) -0.014(9) 0.033(7)
O72 0.068(9) 0.066(8) 0.132(14) 0.054(8) -0.002(9) 0.031(6)
O73 0.044(6) 0.051(7) 0.077(10) -0.003(7) -0.019(6) 0.024(5)
O74 0.045(6) 0.028(5) 0.079(9) 0.005(6) 0.013(6) 0.020(4)
O75 0.044(7) 0.059(8) 0.120(14) -0.005(8) -0.002(8) 0.030(5)
O76 0.048(7) 0.038(6) 0.098(11) 0.001(7) 0.007(7) 0.025(5)
O77 0.106(9) 0.086(9) 0.100(13) -0.010(8) 0.028(9) 0.068(6)
O78 0.109(12) 0.090(10) 0.094(13) -0.027(9) -0.005(10) 0.055(8)
O79 0.130(12) 0.097(10) 0.043(9) -0.018(8) 0.006(8) 0.062(8)
O80 0.067(7) 0.043(6) 0.084(10) -0.004(7) 0.001(7) 0.034(5)

loop_
_atom_type_symbol
_atom_type_description
_atom_type_scat_dispersion_real
_atom_type_scat_dispersion_imag
_atom_type_scat_source
W W -0.8490 6.8722 'International Tables Vol C Tables 4.2.6.8 and 6.1.1.4'
Mo Mo -1.6832 0.6857 'International Tables Vol C Tables 4.2.6.8 and 6.1.1.4'
Te Te -0.5308 1.6751 'International Tables Vol C Tables 4.2.6.8 and 6.1.1.4'
O O 0.0106 0.0060 'International Tables Vol C Tables 4.2.6.8 and 6.1.1.4'
N N 0.0061 0.0033 'International Tables Vol C Tables 4.2.6.8 and 6.1.1.4'
C C 0.0033 0.0016 'International Tables Vol C Tables 4.2.6.8 and 6.1.1.4'
H H 0.0000 0.0000 'International Tables Vol C Tables 4.2.6.8 and 6.1.1.4'

loop_
_geom_angle_atom_site_label_1
_geom_angle_atom_site_label_2
_geom_angle_atom_site_label_3
_geom_angle
_geom_angle_site_symmetry_1
_geom_angle_site_symmetry_3
O1 W1 O25 103.1(10) . .
O1 W1 O27 101.6(13) . .
O25 W1 O27 86.2(10) . .
O1 W1 O33 98.9(11) . .
O25 W1 O33 157.9(9) . .
O27 W1 O33 87.2(10) . .
O1 W1 O28 99.7(13) . .
O25 W1 O28 89.5(9) . .
O27 W1 O28 158.7(9) . .
O33 W1 O28 89.0(10) . .
O1 W1 O40 168.5(11) . .
O25 W1 O40 86.6(7) . .
O27 W1 O40 85.1(7) . .
O33 W1 O40 71.8(8) . .
O28 W1 O40 73.9(8) . .
O2 W2 O26 103.7(14) . .
O2 W2 O25 107.8(16) . .
O26 W2 O25 89.3(13) . .
O2 W2 O29 97.9(14) . .
O26 W2 O29 157.6(8) . .
O25 W2 O29 89.5(10) . .
O2 W2 O30 96.0(16) . .
O26 W2 O30 80.6(13) . .
O25 W2 O30 155.7(8) . .
O29 W2 O30 91.5(10) . .
O2 W2 O41 164.2(15) . .
O26 W2 O41 84.2(7) . .
O25 W2 O41 85.7(7) . .
O29 W2 O41 73.4(7) . .
O30 W2 O41 71.5(8) . .
O3 W3 O31 101.0(15) . .
O3 W3 O27 101.0(14) . .
O31 W3 O27 157.8(8) . .
O3 W3 O32 100.1(11) . .
O31 W3 O32 91.5(10) . .
O27 W3 O32 87.3(10) . .
O3 W3 O26 101.1(11) . .
O31 W3 O26 83.5(12) . .
O27 W3 O26 89.6(12) . .
O32 W3 O26 158.7(8) . .
O3 W3 O42 170.5(12) . .
O31 W3 O42 72.3(8) . .
O27 W3 O42 86.2(7) . .
O32 W3 O42 73.9(7) . .
O26 W3 O42 84.9(7) . .
O4 W4 O28 95.4(11) . .
O4 W4 O43 103.8(8) . .
O28 W4 O43 160.3(9) . .
O4 W4 O34 103.2(8) . .
O28 W4 O34 93.6(8) . .
O43 W4 O34 86.2(7) . .
O4 W4 O39 96.8(8) . .
O28 W4 O39 85.6(9) . .
O43 W4 O39 87.8(7) . .
O34 W4 O39 160.0(7) . .
O4 W4 O40 167.4(8) . .
O28 W4 O40 76.7(9) . .
O43 W4 O40 83.6(6) . .
O34 W4 O40 87.3(7) . .
O39 W4 O40 73.0(7) . .
O5 W5 O34 101.1(9) . .
O5 W5 O35 100.8(9) . .
O34 W5 O35 158.1(8) . .
O5 W5 O44 103.5(7) . .
O34 W5 O44 87.3(7) . .
O35 W5 O44 87.6(7) . .
O5 W5 O29 97.8(9) . .
O34 W5 O29 89.4(9) . .
O35 W5 O29 87.7(9) . .
O44 W5 O29 158.6(7) . .
O5 W5 O41 170.1(7) . .
O34 W5 O41 84.9(7) . .
O35 W5 O41 73.4(7) . .
O44 W5 O41 84.4(5) . .
O29 W5 O41 74.2(7) . .
O6 W6 O36 102.2(9) . .
O6 W6 O45 104.7(9) . .
O36 W6 O45 88.8(7) . .
O6 W6 O30 97.4(12) . .
O36 W6 O30 87.1(9) . .
O45 W6 O30 157.9(10) . .
O6 W6 O35 99.7(9) . .
O36 W6 O35 158.0(8) . .
O45 W6 O35 87.0(7) . .
O30 W6 O35 88.7(9) . .
O6 W6 O41 168.1(9) . .
O36 W6 O41 84.8(7) . .
O45 W6 O41 84.9(6) . .
O30 W6 O41 73.1(10) . .
O35 W6 O41 73.3(7) . .
O7 W7 O46 104.3(9) . .
O7 W7 O37 99.8(9) . .
O46 W7 O37 87.2(6) . .
O7 W7 O36 100.8(9) . .
O46 W7 O36 88.6(7) . .
O37 W7 O36 159.4(8) . .
O7 W7 O31 100.3(11) . .
O46 W7 O31 155.4(8) . .
O37 W7 O31 88.0(9) . .
O36 W7 O31 87.4(9) . .
O7 W7 O42 171.0(9) . .
O46 W7 O42 82.4(7) . .
O37 W7 O42 74.2(7) . .
O36 W7 O42 85.2(7) . .
O31 W7 O42 73.1(9) . .
O8 W8 O47 101.7(7) . .
O8 W8 O38 100.8(8) . .
O47 W8 O38 88.3(7) . .
O8 W8 O37 100.4(8) . .
O47 W8 O37 87.2(7) . .
O38 W8 O37 158.8(7) . .
O8 W8 O32 98.9(8) . .
O47 W8 O32 159.4(7) . .
O38 W8 O32 88.7(9) . .
O37 W8 O32 88.3(9) . .
O8 W8 O42 172.2(8) . .
O47 W8 O42 83.5(6) . .
O38 W8 O42 85.0(7) . .
O37 W8 O42 73.9(7) . .
O32 W8 O42 75.9(7) . .
O9 W9 O33 98.3(11) . .
O9 W9 O38 102.8(9) . .
O33 W9 O38 88.9(9) . .
O9 W9 O48 100.4(9) . .
O33 W9 O48 161.2(8) . .
O38 W9 O48 88.8(7) . .
O9 W9 O39 97.0(9) . .
O33 W9 O39 88.5(10) . .
O38 W9 O39 160.2(7) . .
O48 W9 O39 87.4(7) . .
O9 W9 O40 171.0(9) . .
O33 W9 O40 76.5(8) . .
O38 W9 O40 84.6(7) . .
O48 W9 O40 84.7(6) . .
O39 W9 O40 75.7(7) . .
O10 W10 O43 100.8(9) . .
O10 W10 O54 102.8(7) . .
O43 W10 O54 90.3(6) . .
O10 W10 O58 99.9(9) . .
O43 W10 O58 158.8(7) . .
O54 W10 O58 89.1(7) . .
O10 W10 O49 97.3(7) . .
O43 W10 O49 87.0(6) . .
O54 W10 O49 159.9(6) . .
O58 W10 O49 86.3(7) . .
O10 W10 O56 169.3(7) . .
O43 W10 O56 84.8(6) . .
O54 W10 O56 86.2(5) . .
O58 W10 O56 74.1(6) . .
O49 W10 O56 73.7(5) . .
O11 W11 O50 103.4(6) . .
O11 W11 O44 101.9(7) . .
O50 W11 O44 87.8(6) . .
O11 W11 O59 98.9(7) . .
O50 W11 O59 90.8(6) . .
O44 W11 O59 158.8(5) . .
O11 W11 O49 98.5(6) . .
O50 W11 O49 158.0(5) . .
O44 W11 O49 87.0(6) . .
O59 W11 O49 86.5(7) . .
O11 W11 O56 170.6(6) . .
O50 W11 O56 84.0(5) . .
O44 W11 O56 84.0(6) . .
O59 W11 O56 74.9(6) . .
O49 W11 O56 74.3(6) . .
O12 W12 O45 101.6(8) . .
O12 W12 O50 102.5(7) . .
O45 W12 O50 89.5(6) . .
O12 W12 O60 97.1(8) . .
O45 W12 O60 161.0(6) . .
O50 W12 O60 90.4(7) . .
O12 W12 O51 97.0(7) . .
O45 W12 O51 87.8(7) . .
O50 W12 O51 160.4(5) . .
O60 W12 O51 86.0(7) . .
O12 W12 O57 168.6(8) . .
O45 W12 O57 85.6(6) . .
O50 W12 O57 86.3(5) . .
O60 W12 O57 75.4(6) . .
O51 W12 O57 74.2(5) . .
O13 W13 O61 98.3(9) . .
O13 W13 O52 101.5(6) . .
O61 W13 O52 90.4(6) . .
O13 W13 O46 102.2(8) . .
O61 W13 O46 159.3(6) . .
O52 W13 O46 88.2(6) . .
O13 W13 O51 97.6(7) . .
O61 W13 O51 86.5(7) . .
O52 W13 O51 160.9(6) . .
O46 W13 O51 88.1(7) . .
O13 W13 O57 169.3(7) . .
O61 W13 O57 75.6(7) . .
O52 W13 O57 87.5(5) . .
O46 W13 O57 83.8(6) . .
O51 W13 O57 73.5(5) . .
O14 W14 O52 101.7(7) . .
O14 W14 O62 100.5(8) . .
O52 W14 O62 90.2(6) . .
O14 W14 O47 100.8(7) . .
O52 W14 O47 87.7(6) . .
O62 W14 O47 158.5(6) . .
O14 W14 O53 99.1(7) . .
O52 W14 O53 159.1(6) . .
O62 W14 O53 88.4(7) . .
O47 W14 O53 86.0(6) . .
O14 W14 O55 172.2(6) . .
O52 W14 O55 84.7(5) . .
O62 W14 O55 74.7(6) . .
O47 W14 O55 83.8(5) . .
O53 W14 O55 74.8(6) . .
O15 W15 O48 101.3(9) . .
O15 W15 O54 101.8(7) . .
O48 W15 O54 89.1(6) . .
O15 W15 O63 99.4(10) . .
O48 W15 O63 159.2(7) . .
O54 W15 O63 88.6(7) . .
O15 W15 O53 98.2(7) . .
O48 W15 O53 87.0(7) . .
O54 W15 O53 160.0(6) . .
O63 W15 O53 88.2(7) . .
O15 W15 O55 170.6(8) . .
O48 W15 O55 84.6(6) . .
O54 W15 O55 85.4(5) . .
O63 W15 O55 74.5(6) . .
O53 W15 O55 74.7(5) . .
O16 W16 O58 100.4(9) . .
O16 W16 O64 101.8(9) . .
O58 W16 O64 157.7(7) . .
O16 W16 O66 100.8(8) . .
O58 W16 O66 86.9(7) . .
O64 W16 O66 87.7(7) . .
O16 W16 O59 99.6(7) . .
O58 W16 O59 88.5(7) . .
O64 W16 O59 89.0(6) . .
O66 W16 O59 159.6(6) . .
O16 W16 O56 169.3(8) . .
O58 W16 O56 72.7(6) . .
O64 W16 O56 85.5(6) . .
O66 W16 O56 87.2(6) . .
O59 W16 O56 72.5(5) . .
O17 W17 O64 101.6(8) . .
O17 W17 O65 103.4(7) . .
O64 W17 O65 88.8(7) . .
O17 W17 O61 99.9(8) . .
O64 W17 O61 158.4(7) . .
O65 W17 O61 88.5(6) . .
O17 W17 O60 96.6(8) . .
O64 W17 O60 86.3(6) . .
O65 W17 O60 160.0(7) . .
O61 W17 O60 89.0(6) . .
O17 W17 O57 165.3(7) . .
O64 W17 O57 86.6(6) . .
O65 W17 O57 88.9(6) . .
O61 W17 O57 71.9(6) . .
O60 W17 O57 71.5(6) . .
O18 W18 O65 101.3(9) . .
O18 W18 O66 101.6(8) . .
O65 W18 O66 88.2(7) . .
O18 W18 O63 101.0(9) . .
O65 W18 O63 157.7(6) . .
O66 W18 O63 86.7(7) . .
O18 W18 O62 99.8(8) . .
O65 W18 O62 86.7(7) . .
O66 W18 O62 158.5(6) . .
O63 W18 O62 90.2(7) . .
O18 W18 O55 169.0(8) . .
O65 W18 O55 86.1(5) . .
O66 W18 O55 86.6(6) . .
O63 W18 O55 71.9(6) . .
O62 W18 O55 72.3(6) . .
O68 W19 O19 102.2(13) . .
O68 W19 O67 84.0(11) . .
O19 W19 O67 103.8(12) . .
O68 W19 O69 93.2(10) . .
O19 W19 O69 101.6(12) . .
O67 W19 O69 154.5(8) . .
O68 W19 O67 154.5(8) . 3_565
O19 W19 O67 102.8(13) . 3_565
O67 W19 O67 85.2(17) . 3_565
O69 W19 O67 86.7(11) . 3_565
O68 W19 O72 73.6(7) . .
O19 W19 O72 171.7(12) . .
O67 W19 O72 83.0(7) . .
O69 W19 O72 71.9(7) . .
O67 W19 O72 82.2(7) 3_565 .
O20 W20 O70 104.0(9) . .
O20 W20 O69 99.2(10) . .
O70 W20 O69 88.7(9) . .
O20 W20 O71 98.2(9) . .
O70 W20 O71 157.7(7) . .
O69 W20 O71 86.6(9) . .
O20 W20 O74 103.2(9) . .
O70 W20 O74 88.2(7) . .
O69 W20 O74 157.5(7) . .
O71 W20 O74 87.9(7) . .
O20 W20 O72 169.2(9) . .
O70 W20 O72 83.4(6) . .
O69 W20 O72 72.8(8) . .
O71 W20 O72 74.4(7) . .
O74 W20 O72 84.7(6) . .
O21 W21 O73 103.9(10) . .
O21 W21 O71 100.1(8) . .
O73 W21 O71 88.0(6) . .
O21 W21 O70 103.0(7) . 2_665
O73 W21 O70 87.6(6) . 2_665
O71 W21 O70 156.8(7) . 2_665
O21 W21 O68 105.4(11) . .
O73 W21 O68 150.7(9) . .
O71 W21 O68 87.7(8) . .
O70 W21 O68 85.1(7) 2_665 .
O21 W21 O72 170.8(8) . .
O73 W21 O72 83.2(6) . .
O71 W21 O72 74.0(7) . .
O70 W21 O72 82.9(6) 2_665 .
O68 W21 O72 67.8(9) . .
O22 W22 O80 102.8(7) . .
O22 W22 O73 102.0(8) . .
O80 W22 O73 87.9(6) . .
O22 W22 O77 99.2(9) . .
O80 W22 O77 90.2(7) . .
O73 W22 O77 158.6(7) . .
O22 W22 O75 97.5(7) . .
O80 W22 O75 159.7(6) . .
O73 W22 O75 86.8(6) . .
O77 W22 O75 87.6(7) . .
O22 W22 O76 170.1(7) . .
O80 W22 O76 84.6(5) . .
O73 W22 O76 84.7(6) . .
O77 W22 O76 73.9(6) . .
O75 W22 O76 75.4(6) . .
O23 W23 O74 103.5(8) . .
O23 W23 O80 101.8(8) . .
O74 W23 O80 88.8(6) . .
O23 W23 O78 96.3(9) . .
O74 W23 O78 159.8(7) . .
O80 W23 O78 91.0(7) . .
O23 W23 O75 98.1(8) . 3_565
O74 W23 O75 85.7(7) . 3_565
O80 W23 O75 160.1(6) . 3_565
O78 W23 O75 87.7(8) . 3_565
O23 W23 O76 169.1(8) . 3_565
O74 W23 O76 85.0(6) . 3_565
O80 W23 O76 84.9(5) . 3_565
O78 W23 O76 74.9(7) . 3_565
O75 W23 O76 75.6(5) 3_565 3_565
O24 W24 O77 97.6(11) . .
O24 W24 O79 104.9(9) . .
O77 W24 O79 88.5(8) . .
O24 W24 O79 103.5(11) . 2_665
O77 W24 O79 158.9(7) . 2_665
O79 W24 O79 87.7(11) . 2_665
O24 W24 O78 96.2(10) . 2_665
O77 W24 O78 90.1(8) . 2_665
O79 W24 O78 158.8(7) . 2_665
O79 W24 O78 86.0(8) 2_665 2_665
O24 W24 O76 166.8(10) . .
O77 W24 O76 74.2(6) . .
O79 W24 O76 85.4(6) . .
O79 W24 O76 84.8(6) 2_665 .
O78 W24 O76 73.9(6) 2_665 .
O55 Te1' O56 94.3(6) . .
O55 Te1' O57 93.1(6) . .
O56 Te1' O57 90.3(6) . .
O55 Te1' Te1 124.8(5) . .
O56 Te1' Te1 123.7(5) . .
O57 Te1' Te1 121.5(5) . .
O42 Te1 O41 91.1(8) . .
O42 Te1 O40 90.0(9) . .
O41 Te1 O40 92.9(8) . .
O42 Te1 Te1' 123.9(6) . .
O41 Te1 Te1' 126.8(6) . .
O40 Te1 Te1' 122.2(6) . .
O72 Te2 O72 88.5(9) . 2_665
O72 Te2 O72 88.5(9) . 3_565
O72 Te2 O72 88.5(9) 2_665 3_565
O72 Te2 T2' 126.3(7) . .
O72 Te2 T2' 126.3(7) 2_665 .
O72 Te2 T2' 126.3(7) 3_565 .
O76 T2' O76 91.3(8) 3_565 2_665
O76 T2' O76 91.3(8) 3_565 .
O76 T2' O76 91.3(8) 2_665 .
O76 T2' Te2 124.4(6) 3_565 .
O76 T2' Te2 124.4(5) 2_665 .
O76 T2' Te2 124.4(5) . .
W1 O25 W2 152.9(12) . .
W2 O26 W3 145.0(18) . .
W1 O27 W3 150.3(13) . .
W4 O28 W1 119.8(12) . .
W5 O29 W2 121.7(10) . .
W6 O30 W2 122.8(12) . .
W3 O31 W7 123.4(10) . .
W8 O32 W3 119.7(10) . .
W9 O33 W1 119.8(12) . .
W5 O34 W4 156.3(10) . .
W5 O35 W6 121.7(10) . .
W6 O36 W7 154.1(9) . .
W8 O37 W7 119.7(9) . .
W9 O38 W8 154.4(10) . .
W9 O39 W4 117.8(9) . .
Te1 O40 W9 120.2(9) . .
Te1 O40 W4 114.7(8) . .
W9 O40 W4 93.5(6) . .
Te1 O40 W1 136.6(9) . .
W9 O40 W1 91.7(6) . .
W4 O40 W1 89.6(6) . .
Te1 O41 W6 116.1(9) . .
Te1 O41 W5 115.8(8) . .
W6 O41 W5 91.5(7) . .
Te1 O41 W2 139.2(10) . .
W6 O41 W2 92.1(6) . .
W5 O41 W2 90.6(5) . .
Te1 O42 W7 116.8(10) . .
Te1 O42 W8 118.0(8) . .
W7 O42 W8 92.2(7) . .
Te1 O42 W3 137.3(10) . .
W7 O42 W3 91.0(6) . .
W8 O42 W3 90.4(7) . .
W10 O43 W4 143.7(8) . .
W5 O44 W11 143.3(7) . .
W12 O45 W6 145.8(8) . .
W7 O46 W13 142.0(8) . .
W8 O47 W14 144.1(7) . .
W15 O48 W9 145.4(7) . .
W10 O49 W11 118.6(7) . .
W11 O50 W12 155.9(9) . .
W13 O51 W12 116.9(7) . .
W14 O52 W13 156.1(9) . .
W14 O53 W15 117.2(7) . .
W15 O54 W10 154.7(8) . .
Te1' O55 W14 118.4(6) . .
Te1' O55 W15 115.8(7) . .
W14 O55 W15 93.4(5) . .
Te1' O55 W18 136.5(8) . .
W14 O55 W18 91.4(5) . .
W15 O55 W18 91.2(4) . .
Te1' O56 W11 118.9(7) . .
Te1' O56 W10 113.6(7) . .
W11 O56 W10 93.3(5) . .
Te1' O56 W16 136.5(8) . .
W11 O56 W16 92.4(5) . .
W10 O56 W16 92.1(5) . .
Te1' O57 W12 117.9(7) . .
Te1' O57 W13 115.6(7) . .
W12 O57 W13 95.2(5) . .
Te1' O57 W17 134.3(7) . .
W12 O57 W17 93.6(6) . .
W13 O57 W17 91.4(5) . .
W16 O58 W10 121.2(8) . .
W11 O59 W16 120.2(7) . .
W12 O60 W17 119.6(8) . .
W13 O61 W17 121.1(8) . .
W18 O62 W14 121.6(8) . .
W18 O63 W15 122.3(8) . .
W17 O64 W16 149.1(9) . .
W18 O65 W17 148.9(9) . .
W18 O66 W16 149.2(8) . .
W19 O67 W19 153.6(16) . 2_665
W19 O68 W21 127.7(11) . .
W19 O69 W20 124.6(10) . .
W20 O70 W21 155.7(9) . 3_565
W20 O71 W21 121.3(10) . .
Te2 O72 W20 116.2(8) . .
Te2 O72 W21 115.9(8) . .
W20 O72 W21 90.3(6) . .
Te2 O72 W19 141.1(11) . .
W20 O72 W19 90.5(5) . .
W21 O72 W19 90.1(6) . .
W21 O73 W22 142.3(8) . .
W23 O74 W20 144.7(6) . .
W23 O75 W22 116.7(7) 2_665 .
T2' O76 W22 116.3(7) . .
T2' O76 W23 115.7(7) . 2_665
W22 O76 W23 92.3(5) . 2_665
T2' O76 W24 138.1(8) . .
W22 O76 W24 91.5(5) . .
W23 O76 W24 92.1(5) 2_665 .
W24 O77 W22 120.4(8) . .
W23 O78 W24 119.1(9) . 3_565
W24 O79 W24 150.2(10) . 3_565
W22 O80 W23 156.8(9) . .
C5 N1 C1 112.2(19) . .
C5 N1 C13 111.5(13) . .
C1 N1 C13 110(2) . .
C5 N1 C9 106(2) . .
C1 N1 C9 112.2(15) . .
C13 N1 C9 105(2) . .
C29 N2 C17 107(2) . .
C29 N2 C25 107.3(15) . .
C17 N2 C25 111(2) . .
C29 N2 C21 113(2) . .
C17 N2 C21 105.1(14) . .
C25 N2 C21 113(2) . .
C41 N3 C37 106.0(15) . .
C41 N3 C33 111.7(17) . .
C37 N3 C33 105.1(18) . .
C41 N3 C45 112.2(19) . .
C37 N3 C45 117.1(18) . .
C33 N3 C45 104.6(14) . .
C49 N4 C53 112(3) . .
C2 C1 N1 110.5(16) . .
C1 C2 C3 106.5(18) . .
C4 C3 C2 117(3) . .
C6 C5 C6' 21(2) . .
C6 C5 N1 115.0(15) . .
C6' C5 N1 117.8(17) . .
C6' C6 C5 80(3) . .
C6' C6 C7 69(3) . .
C5 C6 C7 103(2) . .
C6' C7 C6 22(3) . .
C6 C6' C7 89(4) . .
C6 C6' C5 79(3) . .
C7 C6' C5 108(3) . .
C10 C9 N1 131(3) . .
C14 C13 N1 114.3(17) . .
C15 C14 C13 99.1(17) . .
C14 C15 C16 101(5) . .
C18 C17 N2 112.5(17) . .
C19 C18 C17 111(3) . .
C22 C21 N2 121(2) . .
C23 C22 C21 126(2) . .
C24 C23 C22 108(3) . .
C26 C25 N2 119(2) . .
C25 C26 C27 116(2) . .
N2 C29 C30 112(2) . .
N3 C33 C34 115.5(18) . .
C35 C34 C33 114(3) . .
C38 C37 N3 118(2) . .
C37 C38 C39 113(3) . .
C42 C41 N3 114.7(17) . .
C41 C42 C43 115(2) . .
N3 C45 C46 117.7(19) . .
C47 C46 C45 111(2) . .
C50 C49 N4 120(3) . .
C54 C53 N4 107(2) . .
C53 C54 C55 95(2) . .

loop_
_geom_bond_atom_site_label_1
_geom_bond_atom_site_label_2
_geom_bond_distance
_geom_bond_site_symmetry_2
W1 O1 1.73(3) .
W1 O25 1.873(19) .
W1 O27 1.89(3) .
W1 O33 1.96(2) .
W1 O28 1.97(3) .
W1 O40 2.405(19) .
W2 O2 1.72(2) .
W2 O26 1.89(3) .
W2 O25 1.92(2) .
W2 O29 1.93(2) .
W2 O30 1.94(3) .
W2 O41 2.369(17) .
W3 O3 1.70(2) .
W3 O31 1.86(3) .
W3 O27 1.92(3) .
W3 O32 1.946(19) .
W3 O26 1.99(3) .
W3 O42 2.404(19) .
W4 O4 1.701(19) .
W4 O28 1.90(2) .
W4 O43 1.917(16) .
W4 O34 1.949(18) .
W4 O39 1.963(17) .
W4 O40 2.346(17) .
W5 O5 1.672(18) .
W5 O34 1.87(2) .
W5 O35 1.89(2) .
W5 O44 1.904(15) .
W5 O29 1.91(2) .
W5 O41 2.348(17) .
W6 O6 1.64(2) .
W6 O36 1.891(17) .
W6 O45 1.891(15) .
W6 O30 1.91(3) .
W6 O35 1.937(17) .
W6 O41 2.32(2) .
W7 O7 1.65(2) .
W7 O46 1.889(15) .
W7 O37 1.934(16) .
W7 O36 1.940(17) .
W7 O31 1.96(2) .
W7 O42 2.31(2) .
W8 O8 1.747(17) .
W8 O47 1.861(16) .
W8 O38 1.926(19) .
W8 O37 1.928(18) .
W8 O32 1.938(19) .
W8 O42 2.326(17) .
W9 O9 1.649(19) .
W9 O33 1.90(2) .
W9 O38 1.905(18) .
W9 O48 1.927(18) .
W9 O39 1.945(18) .
W9 O40 2.248(17) .
W10 O10 1.694(16) .
W10 O43 1.870(17) .
W10 O54 1.923(13) .
W10 O58 1.93(2) .
W10 O49 1.933(13) .
W10 O56 2.299(15) .
W11 O11 1.721(14) .
W11 O50 1.903(13) .
W11 O44 1.906(15) .
W11 O59 1.919(15) .
W11 O49 1.936(13) .
W11 O56 2.275(13) .
W12 O12 1.706(15) .
W12 O45 1.888(17) .
W12 O50 1.904(12) .
W12 O60 1.916(19) .
W12 O51 1.952(15) .
W12 O57 2.237(13) .
W13 O13 1.697(15) .
W13 O61 1.870(19) .
W13 O52 1.909(13) .
W13 O46 1.914(16) .
W13 O51 1.950(13) .
W13 O57 2.265(13) .
W14 O14 1.684(14) .
W14 O52 1.905(14) .
W14 O62 1.928(17) .
W14 O47 1.946(17) .
W14 O53 1.947(15) .
W14 O55 2.284(13) .
W15 O15 1.659(18) .
W15 O48 1.848(19) .
W15 O54 1.899(13) .
W15 O63 1.914(19) .
W15 O53 1.950(15) .
W15 O55 2.285(14) .
W16 O16 1.715(18) .
W16 O58 1.92(2) .
W16 O64 1.929(18) .
W16 O66 1.940(14) .
W16 O59 1.942(14) .
W16 O56 2.360(16) .
W17 O17 1.705(19) .
W17 O64 1.886(17) .
W17 O65 1.911(14) .
W17 O61 1.940(18) .
W17 O60 1.967(16) .
W17 O57 2.366(17) .
W18 O18 1.693(18) .
W18 O65 1.900(16) .
W18 O66 1.900(15) .
W18 O63 1.91(2) .
W18 O62 1.912(17) .
W18 O55 2.398(15) .
W19 O68 1.66(3) .
W19 O19 1.72(2) .
W19 O67 1.84(2) .
W19 O69 1.90(2) .
W19 O67 1.94(2) 3_565
W19 O72 2.389(19) .
W20 O20 1.682(19) .
W20 O70 1.876(18) .
W20 O69 1.90(2) .
W20 O71 1.913(19) .
W20 O74 1.918(14) .
W20 O72 2.352(15) .
W21 O21 1.63(2) .
W21 O73 1.887(15) .
W21 O71 1.922(16) .
W21 O70 1.944(19) 2_665
W21 O68 2.08(2) .
W21 O72 2.364(18) .
W22 O22 1.705(17) .
W22 O80 1.885(14) .
W22 O73 1.918(15) .
W22 O77 1.949(19) .
W22 O75 1.968(13) .
W22 O76 2.297(14) .
W23 O23 1.716(16) .
W23 O74 1.879(14) .
W23 O80 1.905(14) .
W23 O78 1.93(2) .
W23 O75 1.938(16) 3_565
W23 O76 2.313(12) 3_565
W24 O24 1.65(2) .
W24 O77 1.876(19) .
W24 O79 1.895(18) .
W24 O79 1.915(19) 2_665
W24 O78 1.95(2) 2_665
W24 O76 2.338(17) .
Te1' O55 1.908(13) .
Te1' O56 1.942(14) .
Te1' O57 1.962(16) .
Te1' Te1 2.284(5) .
Te1 O42 1.889(18) .
Te1 O41 1.897(15) .
Te1 O40 1.925(18) .
Te2 O72 1.881(16) .
Te2 O72 1.881(16) 2_665
Te2 O72 1.881(16) 3_565
Te2 T2' 2.301(11) .
T2' O76 1.903(16) 3_565
T2' O76 1.903(16) 2_665
T2' O76 1.903(16) .
N1 C5 1.501(15) .
N1 C1 1.503(17) .
N1 C13 1.508(18) .
N1 C9 1.513(17) .
N2 C29 1.496(17) .
N2 C17 1.506(16) .
N2 C25 1.509(17) .
N2 C21 1.511(18) .
N3 C41 1.495(17) .
N3 C37 1.503(17) .
N3 C33 1.503(16) .
N3 C45 1.505(17) .
N4 C49 1.500(18) .
N4 C53 1.504(19) .
C1 C2 1.492(18) .
C2 C3 1.500(18) .
C3 C4 1.497(19) .
C5 C6 1.500(18) .
C5 C6' 1.501(19) .
C6 C6' 0.55(6) .
C6 C7 1.505(18) .
C7 C6' 1.41(3) .
C9 C10 1.513(18) .
C13 C14 1.498(17) .
C14 C15 1.497(19) .
C15 C16 1.501(18) .
C17 C18 1.503(18) .
C18 C19 1.495(19) .
C21 C22 1.507(16) .
C22 C23 1.504(19) .
C23 C24 1.498(19) .
C25 C26 1.497(18) .
C26 C27 1.508(18) .
C29 C30 1.496(19) .
C33 C34 1.506(18) .
C34 C35 1.506(19) .
C37 C38 1.499(18) .
C38 C39 1.501(19) .
C41 C42 1.493(17) .
C42 C43 1.514(19) .
C45 C46 1.512(17) .
C46 C47 1.508(19) .
C49 C50 1.500(19) .
C53 C54 1.490(17) .
C54 C55 1.496(19) .
